data_1555976
loop_
_publ_author_name
'Li, Jen-Yi'
'Chang, Hung-Ing'
'Feng, Chieh-Ning'
'Wu, Yao-Ting'

_publ_section_title
;
 Rotation of Aryl Groups in 9,10-Diarylphenanthrenes: Does the Rotational
 Barrier Become Lower as the Backbone Becomes More Crowded?
;
_journal_issue 24
_journal_name_full 'Organic letters'
_journal_page_first 6444
_journal_page_last 6447
_journal_paper_doi 10.1021/acs.orglett.6b03343
_journal_volume 18
_journal_year 2016
_chemical_formula_sum 'C26 H16 Cl2'
_chemical_formula_weight 399.29
_chemical_name_systematic
; 
 anti-9,10-Bis(2-chlorophenyl)phenanthrene  
;
_space_group_IT_number 14
_space_group_name_Hall '-P 2ybc'
_space_group_name_H-M_alt 'P 1 21/c 1'
_symmetry_cell_setting monoclinic
_symmetry_space_group_name_H-M 'P 1 21/c 1'
_atom_sites_solution_hydrogens geom
_atom_sites_solution_primary direct
_atom_sites_solution_secondary difmap
_audit_creation_method SHELXL-97
_cell_angle_alpha 90.00
_cell_angle_beta 109.462(2)
_cell_angle_gamma 90.00
_cell_formula_units_Z 4
_cell_length_a 11.7842(4)
_cell_length_b 10.5042(4)
_cell_length_c 16.7068(6)
_cell_measurement_reflns_used 7919
_cell_measurement_temperature 296(2)
_cell_measurement_theta_max 25
_cell_measurement_theta_min 2.5
_cell_volume 1949.87(12)
_computing_cell_refinement 'Bruker APEX2'
_computing_data_collection 'Bruker APEX2'
_computing_data_reduction 'Bruker Saint'
_computing_molecular_graphics 'Bruker APEX2'
_computing_publication_material 'Bruker APEX2'
_computing_structure_refinement 'Shelxtl-97 (Sheldrick, 2008)'
_computing_structure_solution 'Shelxtl-97 (Sheldrick, 2008)'
_diffrn_ambient_temperature 296(2)
_diffrn_measured_fraction_theta_full 0.997
_diffrn_measured_fraction_theta_max 0.997
_diffrn_measurement_device_type 'CCD area detector'
_diffrn_measurement_method 'phi and omega scans'
_diffrn_radiation_monochromator graphite
_diffrn_radiation_source 'fine-focus sealed tube'
_diffrn_radiation_type MoK\a
_diffrn_radiation_wavelength 0.71073
_diffrn_reflns_av_R_equivalents 0.0182
_diffrn_reflns_av_sigmaI/netI 0.0164
_diffrn_reflns_limit_h_max 14
_diffrn_reflns_limit_h_min -13
_diffrn_reflns_limit_k_max 9
_diffrn_reflns_limit_k_min -13
_diffrn_reflns_limit_l_max 20
_diffrn_reflns_limit_l_min -20
_diffrn_reflns_number 16489
_diffrn_reflns_theta_full 26.38
_diffrn_reflns_theta_max 26.38
_diffrn_reflns_theta_min 2.33
_exptl_absorpt_coefficient_mu 0.342
_exptl_absorpt_correction_T_max 0.7454
_exptl_absorpt_correction_T_min 0.7112
_exptl_absorpt_correction_type empirical
_exptl_crystal_colour Colorless
_exptl_crystal_density_diffrn 1.360
_exptl_crystal_density_meas ?
_exptl_crystal_density_method 'not measured'
_exptl_crystal_description Lump
_exptl_crystal_F_000 824
_exptl_crystal_size_max 0.30
_exptl_crystal_size_mid 0.22
_exptl_crystal_size_min 0.20
_refine_diff_density_max 0.194
_refine_diff_density_min -0.295
_refine_diff_density_rms 0.032
_refine_ls_extinction_method none
_refine_ls_goodness_of_fit_ref 1.066
_refine_ls_hydrogen_treatment constr
_refine_ls_matrix_type full
_refine_ls_number_parameters 253
_refine_ls_number_reflns 3984
_refine_ls_number_restraints 0
_refine_ls_restrained_S_all 1.066
_refine_ls_R_factor_all 0.0412
_refine_ls_R_factor_gt 0.0335
_refine_ls_shift/su_max 0.000
_refine_ls_shift/su_mean 0.000
_refine_ls_structure_factor_coef Fsqd
_refine_ls_weighting_details 'calc w=1/[\s^2^(Fo^2^)+(0.0447P)^2^+0.4215P] where P=(Fo^2^+2Fc^2^)/3'
_refine_ls_weighting_scheme calc
_refine_ls_wR_factor_gt 0.0901
_refine_ls_wR_factor_ref 0.0951
_reflns_number_gt 3348
_reflns_number_total 3984
_reflns_threshold_expression >2sigma(I)
_cod_data_source_file ol6b03343_si_003.cif
_cod_data_source_block 090833_0m
_cod_depositor_comments
;
The following automatic conversions were performed:

data item '_symmetry_cell_setting' value 'Monoclinic' was changed to
'monoclinic' in accordance with the
/home/saulius/struct/COD-crude-data/automatic-downloads/DataCite-retrospective/ACS/depositions/lib/dictionaries/cif_core.dic
dictionary named 'cif_core.dic' version 2.4.2 last updated on
2011-04-26.

data item '_exptl_crystal_density_meas' value 'not measured' was
changed to '?' -- the value is perceived as not measured.

Automatic conversion script
Id: cif_fix_values 6909 2019-04-08 15:41:33Z antanas 
;
_cod_original_sg_symbol_H-M P2(1)/c
_cod_database_code 1555976

loop_
_symmetry_equiv_pos_as_xyz
'x, y, z'
'-x, y+1/2, -z+1/2'
'-x, -y, -z'
'x, -y-1/2, z-1/2'

loop_
_atom_site_label
_atom_site_type_symbol
_atom_site_fract_x
_atom_site_fract_y
_atom_site_fract_z
_atom_site_U_iso_or_equiv
_atom_site_adp_type
_atom_site_occupancy
_atom_site_symmetry_multiplicity
_atom_site_calc_flag
_atom_site_refinement_flags
C1 C 0.26202(13) 0.77777(14) 0.16859(8) 0.0428(3) Uani 1 1 d .
C2 C 0.31604(16) 0.89038(16) 0.15743(9) 0.0538(4) Uani 1 1 d .
H2 H 0.2736 0.9667 0.1490 0.065 Uiso 1 1 calc R
C3 C 0.43335(17) 0.88753(18) 0.15895(10) 0.0603(5) Uani 1 1 d .
H3 H 0.4708 0.9623 0.1513 0.072 Uiso 1 1 calc R
C4 C 0.49544(15) 0.7746(2) 0.17164(10) 0.0612(5) Uani 1 1 d .
H4 H 0.5746 0.7732 0.1722 0.073 Uiso 1 1 calc R
C5 C 0.44091(13) 0.66285(16) 0.18364(9) 0.0483(4) Uani 1 1 d .
H5 H 0.4843 0.5871 0.1928 0.058 Uiso 1 1 calc R
C6 C 0.32214(12) 0.66213(14) 0.18216(8) 0.0375(3) Uani 1 1 d .
C7 C 0.26426(11) 0.54142(13) 0.19611(8) 0.0349(3) Uani 1 1 d .
C8 C 0.22400(11) 0.45409(13) 0.13282(8) 0.0357(3) Uani 1 1 d .
C9 C 0.23850(12) 0.47755(13) 0.04843(8) 0.0381(3) Uani 1 1 d .
C10 C 0.32943(13) 0.42009(15) 0.02544(9) 0.0449(3) Uani 1 1 d .
C11 C 0.34517(16) 0.44532(17) -0.05157(10) 0.0583(4) Uani 1 1 d .
H11 H 0.4078 0.4073 -0.0650 0.070 Uiso 1 1 calc R
C12 C 0.26747(17) 0.52692(19) -0.10793(10) 0.0638(5) Uani 1 1 d .
H12 H 0.2770 0.5437 -0.1600 0.077 Uiso 1 1 calc R
C13 C 0.17557(17) 0.58384(18) -0.08762(10) 0.0629(5) Uani 1 1 d .
H13 H 0.1228 0.6389 -0.1259 0.076 Uiso 1 1 calc R
C14 C 0.16167(14) 0.55915(16) -0.01021(9) 0.0509(4) Uani 1 1 d .
H14 H 0.0993 0.5982 0.0029 0.061 Uiso 1 1 calc R
C15 C 0.16505(11) 0.33897(13) 0.14548(8) 0.0375(3) Uani 1 1 d .
C16 C 0.11232(14) 0.25371(15) 0.07821(10) 0.0483(4) Uani 1 1 d .
H16 H 0.1187 0.2699 0.0251 0.058 Uiso 1 1 calc R
C17 C 0.05202(16) 0.14772(16) 0.08946(12) 0.0601(4) Uani 1 1 d .
H17 H 0.0162 0.0937 0.0439 0.072 Uiso 1 1 calc R
C18 C 0.04420(16) 0.12060(16) 0.16878(12) 0.0598(4) Uani 1 1 d .
H18 H 0.0037 0.0481 0.1764 0.072 Uiso 1 1 calc R
C19 C 0.09594(14) 0.20019(14) 0.23562(11) 0.0491(4) Uani 1 1 d .
H19 H 0.0913 0.1800 0.2886 0.059 Uiso 1 1 calc R
C20 C 0.15616(11) 0.31202(13) 0.22625(9) 0.0376(3) Uani 1 1 d .
C21 C 0.20657(11) 0.40126(13) 0.29544(8) 0.0374(3) Uani 1 1 d .
C22 C 0.20876(14) 0.37661(16) 0.37896(9) 0.0492(4) Uani 1 1 d .
H22 H 0.1775 0.3003 0.3907 0.059 Uiso 1 1 calc R
C23 C 0.25572(17) 0.46220(18) 0.44277(10) 0.0594(4) Uani 1 1 d .
H23 H 0.2572 0.4432 0.4975 0.071 Uiso 1 1 calc R
C24 C 0.30139(16) 0.57762(18) 0.42670(9) 0.0599(4) Uani 1 1 d .
H24 H 0.3315 0.6365 0.4702 0.072 Uiso 1 1 calc R
C25 C 0.30194(14) 0.60449(15) 0.34639(9) 0.0476(4) Uani 1 1 d .
H25 H 0.3329 0.6818 0.3359 0.057 Uiso 1 1 calc R
C26 C 0.25629(11) 0.51675(13) 0.27964(8) 0.0363(3) Uani 1 1 d .
Cl1 Cl 0.11263(4) 0.78316(4) 0.16494(3) 0.06698(15) Uani 1 1 d .
Cl2 Cl 0.42828(4) 0.31573(5) 0.09579(3) 0.06898(16) Uani 1 1 d .

loop_
_atom_site_aniso_label
_atom_site_aniso_U_11
_atom_site_aniso_U_22
_atom_site_aniso_U_33
_atom_site_aniso_U_23
_atom_site_aniso_U_13
_atom_site_aniso_U_12
C1 0.0460(8) 0.0431(8) 0.0425(7) -0.0006(6) 0.0189(6) -0.0053(6)
C2 0.0707(10) 0.0434(9) 0.0488(8) 0.0014(7) 0.0218(7) -0.0101(8)
C3 0.0745(11) 0.0588(11) 0.0511(9) -0.0039(8) 0.0258(8) -0.0318(10)
C4 0.0492(9) 0.0814(14) 0.0590(9) -0.0119(9) 0.0260(8) -0.0262(9)
C5 0.0412(7) 0.0571(10) 0.0502(8) -0.0061(7) 0.0199(6) -0.0075(7)
C6 0.0403(7) 0.0429(8) 0.0316(6) -0.0043(5) 0.0148(5) -0.0073(6)
C7 0.0321(6) 0.0373(7) 0.0379(6) -0.0003(5) 0.0151(5) 0.0006(5)
C8 0.0340(6) 0.0379(7) 0.0372(6) -0.0010(5) 0.0147(5) 0.0026(5)
C9 0.0408(7) 0.0381(8) 0.0366(6) -0.0042(6) 0.0144(5) -0.0036(6)
C10 0.0454(8) 0.0490(9) 0.0428(7) -0.0054(6) 0.0179(6) 0.0008(7)
C11 0.0643(10) 0.0692(11) 0.0528(9) -0.0119(8) 0.0347(8) -0.0050(9)
C12 0.0830(12) 0.0743(12) 0.0397(8) -0.0012(8) 0.0278(8) -0.0136(10)
C13 0.0742(11) 0.0649(11) 0.0451(8) 0.0112(8) 0.0137(8) 0.0018(9)
C14 0.0528(9) 0.0540(10) 0.0464(8) 0.0029(7) 0.0173(7) 0.0063(7)
C15 0.0347(7) 0.0348(7) 0.0455(7) -0.0027(6) 0.0166(5) 0.0030(6)
C16 0.0523(9) 0.0423(8) 0.0529(8) -0.0094(7) 0.0209(7) -0.0012(7)
C17 0.0650(10) 0.0419(9) 0.0753(11) -0.0194(8) 0.0257(9) -0.0101(8)
C18 0.0615(10) 0.0358(8) 0.0904(12) -0.0037(8) 0.0362(9) -0.0079(7)
C19 0.0510(8) 0.0373(8) 0.0669(9) 0.0053(7) 0.0302(7) 0.0030(7)
C20 0.0342(7) 0.0332(7) 0.0495(7) 0.0029(6) 0.0193(6) 0.0056(5)
C21 0.0351(6) 0.0393(8) 0.0418(7) 0.0045(6) 0.0181(5) 0.0070(6)
C22 0.0565(9) 0.0490(9) 0.0488(8) 0.0106(7) 0.0264(7) 0.0055(7)
C23 0.0764(11) 0.0682(12) 0.0383(7) 0.0068(8) 0.0255(7) 0.0038(9)
C24 0.0756(11) 0.0659(11) 0.0384(7) -0.0086(7) 0.0193(7) -0.0033(9)
C25 0.0538(8) 0.0496(9) 0.0409(7) -0.0040(6) 0.0176(6) -0.0054(7)
C26 0.0348(6) 0.0404(8) 0.0363(6) -0.0004(6) 0.0152(5) 0.0026(6)
Cl1 0.0524(2) 0.0533(3) 0.1029(4) 0.0052(2) 0.0361(2) 0.00709(19)
Cl2 0.0602(3) 0.0816(3) 0.0692(3) 0.0094(2) 0.0269(2) 0.0285(2)

loop_
_atom_type_symbol
_atom_type_description
_atom_type_scat_dispersion_real
_atom_type_scat_dispersion_imag
_atom_type_scat_source
C C 0.0033 0.0016 'International Tables Vol C Tables 4.2.6.8 and 6.1.1.4'
H H 0.0000 0.0000 'International Tables Vol C Tables 4.2.6.8 and 6.1.1.4'
Cl Cl 0.1484 0.1585 'International Tables Vol C Tables 4.2.6.8 and 6.1.1.4'

loop_
_geom_angle_atom_site_label_1
_geom_angle_atom_site_label_2
_geom_angle_atom_site_label_3
_geom_angle
C2 C1 C6 122.52(14)
C2 C1 Cl1 118.16(12)
C6 C1 Cl1 119.32(11)
C3 C2 C1 118.91(16)
C3 C2 H2 120.5
C1 C2 H2 120.5
C4 C3 C2 120.18(15)
C4 C3 H3 119.9
C2 C3 H3 119.9
C3 C4 C5 120.39(15)
C3 C4 H4 119.8
C5 C4 H4 119.8
C4 C5 C6 120.97(16)
C4 C5 H5 119.5
C6 C5 H5 119.5
C1 C6 C5 117.02(13)
C1 C6 C7 122.28(12)
C5 C6 C7 120.69(13)
C8 C7 C26 120.60(12)
C8 C7 C6 120.66(11)
C26 C7 C6 118.69(11)
C7 C8 C15 120.71(11)
C7 C8 C9 120.12(12)
C15 C8 C9 119.16(11)
C14 C9 C10 117.06(12)
C14 C9 C8 120.99(12)
C10 C9 C8 121.95(12)
C11 C10 C9 121.83(14)
C11 C10 Cl2 118.76(12)
C9 C10 Cl2 119.40(11)
C12 C11 C10 119.42(15)
C12 C11 H11 120.3
C10 C11 H11 120.3
C11 C12 C13 120.16(14)
C11 C12 H12 119.9
C13 C12 H12 119.9
C12 C13 C14 119.89(16)
C12 C13 H13 120.1
C14 C13 H13 120.1
C13 C14 C9 121.62(15)
C13 C14 H14 119.2
C9 C14 H14 119.2
C16 C15 C20 118.68(13)
C16 C15 C8 121.39(12)
C20 C15 C8 119.91(12)
C17 C16 C15 121.27(14)
C17 C16 H16 119.4
C15 C16 H16 119.4
C16 C17 C18 120.09(15)
C16 C17 H17 120.0
C18 C17 H17 120.0
C19 C18 C17 120.10(15)
C19 C18 H18 120.0
C17 C18 H18 119.9
C18 C19 C20 121.62(15)
C18 C19 H19 119.2
C20 C19 H19 119.2
C19 C20 C15 118.21(13)
C19 C20 C21 122.51(13)
C15 C20 C21 119.26(12)
C26 C21 C22 118.12(13)
C26 C21 C20 119.43(11)
C22 C21 C20 122.45(13)
C23 C22 C21 121.42(15)
C23 C22 H22 119.3
C21 C22 H22 119.3
C22 C23 C24 120.48(14)
C22 C23 H23 119.8
C24 C23 H23 119.8
C25 C24 C23 119.78(15)
C25 C24 H24 120.1
C23 C24 H24 120.1
C24 C25 C26 120.96(15)
C24 C25 H25 119.5
C26 C25 H25 119.5
C25 C26 C21 119.20(12)
C25 C26 C7 120.94(12)
C21 C26 C7 119.82(12)

loop_
_geom_bond_atom_site_label_1
_geom_bond_atom_site_label_2
_geom_bond_distance
C1 C2 1.385(2)
C1 C6 1.386(2)
C1 Cl1 1.7420(15)
C2 C3 1.374(2)
C2 H2 0.9300
C3 C4 1.373(3)
C3 H3 0.9300
C4 C5 1.385(2)
C4 H4 0.9300
C5 C6 1.3916(19)
C5 H5 0.9300
C6 C7 1.4944(19)
C7 C8 1.3603(18)
C7 C26 1.4528(17)
C8 C15 1.4448(19)
C8 C9 1.4961(17)
C9 C14 1.387(2)
C9 C10 1.3907(19)
C10 C11 1.385(2)
C10 Cl2 1.7401(15)
C11 C12 1.373(3)
C11 H11 0.9300
C12 C13 1.375(3)
C12 H12 0.9300
C13 C14 1.381(2)
C13 H13 0.9300
C14 H14 0.9300
C15 C16 1.409(2)
C15 C20 1.4164(18)
C16 C17 1.367(2)
C16 H16 0.9300
C17 C18 1.388(2)
C17 H17 0.9300
C18 C19 1.365(2)
C18 H18 0.9300
C19 C20 1.408(2)
C19 H19 0.9300
C20 C21 1.4527(19)
C21 C26 1.4100(19)
C21 C22 1.4109(18)
C22 C23 1.363(2)
C22 H22 0.9300
C23 C24 1.389(2)
C23 H23 0.9300
C24 C25 1.373(2)
C24 H24 0.9300
C25 C26 1.4080(19)
C25 H25 0.9300
